data_1550919
loop_
_publ_author_name
'Dehnen, Stefanie Susanne'
'Peters, Bertram'
'Santner, Silke'
'Donsbach, Carsten'
'Smarsly, Bernd'
'Voepel, Pascal'

_publ_section_title
;
 Ionic liquid cations as methylation agent for extremely weak chalcogenido
 metalate nucleophiles
;
_journal_name_full 'Chemical Science'
_journal_paper_doi 10.1039/C9SC01358J
_journal_year 2019
_chemical_formula_moiety 'C3 H9 O4 S20 Sn10'
_chemical_formula_sum 'C3 H9 O4 S20 Sn10'
_chemical_formula_weight 1937.20
_space_group_crystal_system hexagonal
_space_group_IT_number 194
_space_group_name_Hall '-P 6c 2c'
_space_group_name_H-M_alt 'P 63/m m c'
_symmetry_space_group_name_Hall '-P 6c 2c'
_symmetry_space_group_name_H-M 'P 63/m m c'
_atom_sites_solution_hydrogens geom
_audit_creation_date 2019-03-06
_audit_creation_method
;
Olex2 1.2
(compiled 2018.05.29 svn.r3508 for OlexSys, GUI svn.r5506)
;
_audit_update_record
;
2019-03-13 deposited with the CCDC.    2019-04-22 downloaded from the CCDC.
;
_cell_angle_alpha 90
_cell_angle_beta 90
_cell_angle_gamma 120
_cell_formula_units_Z 4
_cell_length_a 18.9995(7)
_cell_length_b 18.9995(7)
_cell_length_c 31.8469(13)
_cell_measurement_reflns_used 421
_cell_measurement_temperature 100
_cell_measurement_theta_max 35.495
_cell_measurement_theta_min 6.765
_cell_volume 9955.9(7)
_computing_molecular_graphics 'Olex2 (Dolomanov et al., 2009)'
_computing_publication_material 'Olex2 (Dolomanov et al., 2009)'
_computing_structure_refinement 'ShelXL (Sheldrick, 2015)'
_diffrn_ambient_temperature 100
_diffrn_measured_fraction_theta_full 0.990
_diffrn_measured_fraction_theta_max 0.990
_diffrn_measurement_device_type 'Stoe Stadivari'
_diffrn_radiation_type CuK\a
_diffrn_radiation_wavelength 1.54186
_diffrn_reflns_av_R_equivalents 0.0566
_diffrn_reflns_av_unetI/netI 0.0324
_diffrn_reflns_Laue_measured_fraction_full 0.990
_diffrn_reflns_Laue_measured_fraction_max 0.990
_diffrn_reflns_limit_h_max 23
_diffrn_reflns_limit_h_min -11
_diffrn_reflns_limit_k_max 18
_diffrn_reflns_limit_k_min -23
_diffrn_reflns_limit_l_max 38
_diffrn_reflns_limit_l_min -35
_diffrn_reflns_number 18008
_diffrn_reflns_point_group_measured_fraction_full 0.990
_diffrn_reflns_point_group_measured_fraction_max 0.990
_diffrn_reflns_theta_full 67.686
_diffrn_reflns_theta_max 68.995
_diffrn_reflns_theta_min 8.260
_exptl_absorpt_coefficient_mu 23.580
_exptl_absorpt_correction_T_max 0.0377
_exptl_absorpt_correction_T_min 0.0042
_exptl_absorpt_correction_type sphere
_exptl_crystal_colour 'clear colourless'
_exptl_crystal_colour_lustre clear
_exptl_crystal_colour_primary colourless
_exptl_crystal_density_diffrn 1.292
_exptl_crystal_description plate
_exptl_crystal_F_000 3516
_exptl_crystal_size_max 0.141
_exptl_crystal_size_mid 0.093
_exptl_crystal_size_min 0.069
_exptl_crystal_size_rad 0.0617
_refine_diff_density_max 0.644
_refine_diff_density_min -0.970
_refine_diff_density_rms 0.081
_refine_ls_extinction_method none
_refine_ls_goodness_of_fit_ref 0.833
_refine_ls_hydrogen_treatment constr
_refine_ls_matrix_type full
_refine_ls_number_parameters 73
_refine_ls_number_reflns 3419
_refine_ls_number_restraints 0
_refine_ls_restrained_S_all 0.833
_refine_ls_R_factor_all 0.1119
_refine_ls_R_factor_gt 0.0632
_refine_ls_shift/su_max 0.001
_refine_ls_shift/su_mean 0.000
_refine_ls_structure_factor_coef Fsqd
_refine_ls_weighting_details 'w=1/[\s^2^(Fo^2^)+(0.1205P)^2^] where P=(Fo^2^+2Fc^2^)/3'
_refine_ls_weighting_scheme calc
_refine_ls_wR_factor_gt 0.1921
_refine_ls_wR_factor_ref 0.2127
_reflns_Friedel_coverage 0.000
_reflns_number_gt 1257
_reflns_number_total 3419
_reflns_threshold_expression 'I > 2\s(I)'
_cod_data_source_file c9sc01358j2.cif
_cod_data_source_block bp060a_pl
_cod_original_cell_volume 9955.9(8)
_cod_database_code 1550919
_shelx_shelxl_version_number 2016/6
_shelx_space_group_comment
;
The symmetry employed for this shelxl refinement is uniquely defined
by the following loop, which should always be used as a source of
symmetry information in preference to the above space-group names.
They are only intended as comments.
;
_shelx_estimated_absorpt_t_max 0.293
_shelx_estimated_absorpt_t_min 0.136
_olex2_refinement_description
;
1. Fixed Uiso
 At 1.5 times of:
  All C(H,H,H) groups
2. Uiso/Uaniso restraints and constraints
Uanis(S1) = Uanis(S20)
3. Others
 Fixed Sof: C17(0.5) H17A(0.5) H17B(0.5) H17C(0.5)
4.a Idealised Me refined as rotating group:
 C17(H17A,H17B,H17C)
;
_olex2_submission_special_instructions 'No special instructions were received'

loop_
_space_group_symop_operation_xyz
'x, y, z'
'x-y, x, z+1/2'
'-y, x-y, z'
'-x, -y, z+1/2'
'-x+y, -x, z'
'y, -x+y, z+1/2'
'-y, -x, -z+1/2'
'x-y, -y, -z'
'x, x-y, -z+1/2'
'y, x, -z'
'-x+y, y, -z+1/2'
'-x, -x+y, -z'
'-x, -y, -z'
'-x+y, -x, -z-1/2'
'y, -x+y, -z'
'x, y, -z-1/2'
'x-y, x, -z'
'-y, x-y, -z-1/2'
'y, x, z-1/2'
'-x+y, y, z'
'-x, -x+y, z-1/2'
'-y, -x, z'
'x-y, -y, z-1/2'
'x, x-y, z'

loop_
_atom_site_label
_atom_site_type_symbol
_atom_site_fract_x
_atom_site_fract_y
_atom_site_fract_z
_atom_site_U_iso_or_equiv
_atom_site_adp_type
_atom_site_occupancy
_atom_site_site_symmetry_order
_atom_site_calc_flag
_atom_site_refinement_flags_posn
_atom_site_refinement_flags_adp
_atom_site_refinement_flags_occupancy
Sn7 Sn 0.39595(3) 0.60405(3) 0.11263(3) 0.1495(5) Uani 1 2 d S T P
Sn2 Sn 0.27086(3) 0.54171(7) 0.02116(3) 0.1560(5) Uani 1 2 d S T P
Sn10 Sn 0.58089(8) 0.79045(4) 0.11217(3) 0.1738(6) Uani 1 2 d S T P
Sn1 Sn 0.333333 0.666667 -0.06958(5) 0.1829(9) Uani 1 6 d S T P
S16 S 0.333333 0.666667 0.16368(19) 0.140(2) Uani 1 6 d S T P
S6 S 0.42073(15) 0.57927(15) 0.03466(11) 0.1610(15) Uani 1 2 d S T P
S14 S 0.53129(19) 0.6578(2) 0.14299(9) 0.1686(11) Uani 1 1 d . . .
S3 S 0.19790(14) 0.3958(3) 0.03810(13) 0.1799(17) Uani 1 2 d S T P
S2 S 0.26236(15) 0.5247(3) -0.05573(14) 0.1810(18) Uani 1 2 d S T P
S20 S 0.7187(4) 0.8594(2) 0.1404(2) 0.286(3) Uani 1 2 d S T P
S1 S 0.333333 0.666667 -0.1484(3) 0.286(3) Uani 1 6 d S T P
O2 O 0.2795(3) 0.5590(5) 0.0860(2) 0.142(3) Uani 1 2 d S T P
O1 O 0.333333 0.666667 0.0096(4) 0.155(6) Uani 1 6 d S T P
C17 C 0.798(3) 0.833(3) 0.1016(19) 0.44(3) Uiso 0.5 1 d . . .
H17A H 0.821775 0.808187 0.118961 0.663 Uiso 0.5 1 calc GR . .
H17B H 0.840879 0.883929 0.089491 0.663 Uiso 0.5 1 calc GR . .
H17C H 0.765686 0.795886 0.078996 0.663 Uiso 0.5 1 calc GR . .

loop_
_atom_site_aniso_label
_atom_site_aniso_U_11
_atom_site_aniso_U_22
_atom_site_aniso_U_33
_atom_site_aniso_U_23
_atom_site_aniso_U_13
_atom_site_aniso_U_12
Sn7 0.1784(8) 0.1784(8) 0.0973(6) -0.0004(3) 0.0004(3) 0.0933(8)
Sn2 0.1846(9) 0.1810(11) 0.1011(7) -0.0108(6) -0.0054(3) 0.0905(5)
Sn10 0.1797(11) 0.2116(10) 0.1196(8) 0.0006(3) 0.0011(7) 0.0898(6)
Sn1 0.2240(14) 0.2240(14) 0.1006(11) 0.000 0.000 0.1120(7)
S16 0.154(3) 0.154(3) 0.113(4) 0.000 0.000 0.0769(15)
S6 0.195(3) 0.195(3) 0.096(2) -0.0039(12) 0.0039(12) 0.100(3)
S14 0.181(3) 0.217(3) 0.1169(17) -0.0012(19) -0.0028(18) 0.107(2)
S3 0.224(3) 0.183(4) 0.119(3) -0.026(3) -0.0132(13) 0.0915(19)
S2 0.206(3) 0.222(5) 0.120(3) -0.021(3) -0.0107(14) 0.111(2)
S20 0.209(5) 0.399(8) 0.186(4) -0.014(2) -0.028(4) 0.104(3)
S1 0.209(5) 0.399(8) 0.186(4) -0.014(2) -0.028(4) 0.104(3)
O2 0.168(5) 0.178(7) 0.084(5) -0.005(5) -0.002(2) 0.089(4)
O1 0.193(9) 0.193(9) 0.078(8) 0.000 0.000 0.096(5)

loop_
_atom_type_symbol
_atom_type_description
_atom_type_scat_dispersion_real
_atom_type_scat_dispersion_imag
_atom_type_scat_source
C C 0.0181 0.0091 'International Tables Vol C Tables 4.2.6.8 and 6.1.1.4'
H H 0.0000 0.0000 'International Tables Vol C Tables 4.2.6.8 and 6.1.1.4'
O O 0.0492 0.0322 'International Tables Vol C Tables 4.2.6.8 and 6.1.1.4'
S S 0.3331 0.5567 'International Tables Vol C Tables 4.2.6.8 and 6.1.1.4'
Sn Sn 0.0259 5.4591 'International Tables Vol C Tables 4.2.6.8 and 6.1.1.4'

loop_
_geom_angle_atom_site_label_1
_geom_angle_atom_site_label_2
_geom_angle_atom_site_label_3
_geom_angle
_geom_angle_site_symmetry_1
_geom_angle_site_symmetry_3
S6 Sn7 S16 146.45(15) . .
S14 Sn7 S16 100.73(10) . .
S14 Sn7 S16 100.73(10) 22_665 .
S14 Sn7 S6 101.82(10) . .
S14 Sn7 S6 101.81(10) 22_665 .
S14 Sn7 S14 94.75(16) . 22_665
O2 Sn7 S16 79.2(2) . .
O2 Sn7 S16 79.2(2) 3_665 .
O2 Sn7 S6 78.0(2) 3_665 .
O2 Sn7 S6 78.0(2) . .
O2 Sn7 S14 179.2(3) . .
O2 Sn7 S14 86.0(3) 3_665 .
O2 Sn7 S14 86.0(3) . 22_665
O2 Sn7 S14 179.2(2) 3_665 22_665
O2 Sn7 O2 93.2(5) . 3_665
S6 Sn2 S6 146.37(17) . 5_565
S3 Sn2 S6 101.28(8) . 5_565
S3 Sn2 S6 101.28(8) . .
S3 Sn2 S2 96.15(16) . .
S2 Sn2 S6 101.01(8) . 5_565
S2 Sn2 S6 101.01(8) . .
O2 Sn2 S6 78.69(10) . .
O2 Sn2 S6 78.69(10) . 5_565
O2 Sn2 S3 85.2(3) . .
O2 Sn2 S2 178.7(3) . .
O2 Sn2 O1 92.3(4) . .
O1 Sn2 S6 78.19(11) . .
O1 Sn2 S6 78.19(11) . 5_565
O1 Sn2 S3 177.5(3) . .
O1 Sn2 S2 86.3(4) . .
S14 Sn10 S14 116.14(15) . 24_565
S14 Sn10 S20 99.48(11) . .
S14 Sn10 S20 99.48(11) 24_565 .
S14 Sn10 O2 79.67(13) 24_565 3_665
S14 Sn10 O2 79.67(13) . 3_665
S3 Sn10 S14 117.11(8) 3_665 .
S3 Sn10 S14 117.11(8) 3_665 24_565
S3 Sn10 S20 102.4(2) 3_665 .
S3 Sn10 O2 79.3(2) 3_665 3_665
S20 Sn10 O2 178.3(2) . 3_665
S2 Sn1 S2 116.64(7) 3_665 .
S2 Sn1 S2 116.63(7) 5_565 3_665
S2 Sn1 S2 116.64(7) 5_565 .
S2 Sn1 S1 100.70(11) 3_665 .
S2 Sn1 S1 100.70(11) . .
S2 Sn1 S1 100.70(11) 5_565 .
S2 Sn1 O1 79.30(11) 5_565 .
S2 Sn1 O1 79.30(11) . .
S2 Sn1 O1 79.30(11) 3_665 .
S1 Sn1 O1 180.0 . .
Sn7 S16 Sn7 85.67(15) 5_565 .
Sn7 S16 Sn7 85.68(15) 5_565 3_665
Sn7 S16 Sn7 85.67(15) 3_665 .
Sn2 S6 Sn7 86.30(12) . .
Sn2 S6 Sn7 86.29(12) 3_665 .
Sn2 S6 Sn2 86.36(16) 3_665 .
Sn10 S14 Sn7 93.20(11) . .
Sn10 S3 Sn2 93.42(15) 5_565 .
Sn1 S2 Sn2 94.19(17) . .
C17 S20 Sn10 110.2(15) 24_565 .
C17 S20 Sn10 110.2(15) . .
C17 S20 C17 70(3) 24_565 .
Sn7 O2 Sn7 115.5(4) . 5_565
Sn7 O2 Sn10 101.1(3) 5_565 5_565
Sn7 O2 Sn10 101.1(3) . 5_565
Sn2 O2 Sn7 116.5(2) . .
Sn2 O2 Sn7 116.5(2) . 5_565
Sn2 O2 Sn10 102.1(3) . 5_565
Sn2 O1 Sn2 116.9(2) 5_565 3_665
Sn2 O1 Sn2 116.9(2) 5_565 .
Sn2 O1 Sn2 116.9(2) 3_665 .
Sn2 O1 Sn1 100.2(3) 5_565 .
Sn2 O1 Sn1 100.2(3) . .
Sn2 O1 Sn1 100.2(3) 3_665 .

loop_
_geom_bond_atom_site_label_1
_geom_bond_atom_site_label_2
_geom_bond_distance
_geom_bond_site_symmetry_2
Sn7 S16 2.625(4) .
Sn7 S6 2.614(4) .
Sn7 S14 2.442(3) .
Sn7 S14 2.442(3) 22_665
Sn7 O2 2.111(4) 3_665
Sn7 O2 2.111(4) .
Sn2 S6 2.602(3) .
Sn2 S6 2.602(3) 5_565
Sn2 S3 2.461(5) .
Sn2 S2 2.465(5) .
Sn2 O2 2.084(8) .
Sn2 O1 2.089(2) .
Sn10 S14 2.413(3) 24_565
Sn10 S14 2.413(3) .
Sn10 S3 2.390(4) 3_665
Sn10 S20 2.439(6) .
Sn10 O2 2.449(9) 3_665
Sn1 S2 2.377(5) 5_565
Sn1 S2 2.377(5) .
Sn1 S2 2.377(5) 3_665
Sn1 S1 2.510(11) .
Sn1 O1 2.521(12) .
S20 C17 2.18(5) .
S20 C17 2.18(5) 24_565

loop_
_smtbx_masks_void_nr
_smtbx_masks_void_average_x
_smtbx_masks_void_average_y
_smtbx_masks_void_average_z
_smtbx_masks_void_volume
_smtbx_masks_void_count_electrons
1 -0.123 -0.718 -0.084 6630.8 511.9
